data_1000058
loop_
_publ_author_name
'Bolzan A A'
'Fong C'
'Kennedy B J'
'Howard C J'

_publ_section_title
;
 Structural studies of rutile-type metal dioxides
;
_journal_name_full 'Acta Crystallographica, Section B'
_journal_page_first 373
_journal_page_last 380
_journal_volume 53
_journal_year 1997
_chemical_compound_source Synthetic
_chemical_formula_structural 'Ru O2'
_chemical_formula_sum 'O2 Ru'
_chemical_name_systematic 'Ruthenium(IV) oxide'
_symmetry_cell_setting tetragonal
_symmetry_Int_Tables_number 136
_symmetry_space_group_name_H-M 'P 42/m n m'
_cell_angle_alpha 90
_cell_angle_beta 90
_cell_angle_gamma 90
_cell_formula_units_Z 2
_cell_length_a 4.4968(2)
_cell_length_b 4.4968(2)
_cell_length_c 3.1049(1)
_cell_volume 62.8
_database_code_amcsd 0019241
_exptl_crystal_density_diffrn 7.039
_cod_database_code 1000058
_amcsd_formula_title RuO2

loop_
_space_group_symop_operation_xyz
x,y,z
-y,-x,z
y,x,-z
1/2+y,1/2-x,1/2-z
1/2-y,1/2+x,1/2+z
1/2+x,1/2-y,1/2+z
1/2-x,1/2+y,1/2-z
x,y,-z
-x,-y,z
y,x,z
-y,-x,-z
1/2-y,1/2+x,1/2-z
1/2+y,1/2-x,1/2+z
1/2-x,1/2+y,1/2+z
1/2+x,1/2-y,1/2-z
-x,-y,-z

loop_
_atom_site_aniso_label
_atom_site_aniso_U_11
_atom_site_aniso_U_12
_atom_site_aniso_U_13
_atom_site_aniso_U_22
_atom_site_aniso_U_23
_atom_site_aniso_U_33
Ru1 0.0039(2) -0.0007(2) 0. 0.0039(2) 0. 0.0044(5)
O1 0.0063(3) -0.0021(2) 0. 0.0063(3) 0. 0.0070(4)

loop_
_atom_site_label
_atom_site_type_symbol
_atom_site_symmetry_multiplicity
_atom_site_Wyckoff_symbol
_atom_site_fract_x
_atom_site_fract_y
_atom_site_fract_z
_atom_site_occupancy
_atom_site_attached_hydrogens
_atom_site_calc_flag
Ru1 Ru4+ 2 a 0. 0. 0. 1. 0 d
O1 O2- 4 f 0.3053(1) 0.3053(1) 0. 1. 0 d

loop_
_atom_type_symbol
_atom_type_oxidation_number
Ru4+ 4.000
O2- -2.000

loop_
_cod_related_entry_id
_cod_related_entry_database
_cod_related_entry_code
1 ChemSpider 8488619
2 AMCSD 0019241
